data_2215904
loop_
_publ_author_name
'Slawin, Alexandra M. Z.'
'Harrison, William T. A.'

_publ_section_title
;
 <i>N</i>-(4-Propoxyphenyl)acetamide
;
_journal_coeditor_code FJ2048
_journal_issue 11
_journal_name_full 'Acta Crystallographica Section E'
_journal_page_first o4280
_journal_page_last o4280
_journal_paper_doi 10.1107/S1600536807048854
_journal_volume 63
_journal_year 2007
_chemical_formula_iupac 'C11 H15 N O2'
_chemical_formula_moiety 'C11 H15 N O2'
_chemical_formula_sum 'C11 H15 N O2'
_chemical_formula_weight 193.24
_chemical_name_systematic
;
N-(4-Propoxyphenyl)acetamide
;
_space_group_IT_number 60
_symmetry_cell_setting orthorhombic
_symmetry_space_group_name_Hall '-P 2n 2ab'
_symmetry_space_group_name_H-M 'P b c n'
_atom_sites_solution_hydrogens mixed
_atom_sites_solution_primary direct
_atom_sites_solution_secondary difmap
_audit_creation_method SHELXL-97
_cell_angle_alpha 90.00
_cell_angle_beta 90.00
_cell_angle_gamma 90.00
_cell_formula_units_Z 8
_cell_length_a 11.7776(11)
_cell_length_b 9.4779(8)
_cell_length_c 18.8180(18)
_cell_measurement_reflns_used 6098
_cell_measurement_temperature 93(2)
_cell_measurement_theta_max 28.65
_cell_measurement_theta_min 2.41
_cell_volume 2100.6(3)
_computing_cell_refinement 'CrystalClear (Rigaku, 2004)'
_computing_data_collection 'CrystalClear (Rigaku, 2004)'
_computing_data_reduction 'CrystalClear (Rigaku, 2004)'
_computing_molecular_graphics 'ORTEP-3 (Farrugia, 1997)'
_computing_publication_material 'SHELXL97 (Sheldrick, 1997)'
_computing_structure_refinement 'SHELXL97 (Sheldrick, 1997)'
_computing_structure_solution 'SHELXS97 (Sheldrick, 1997)'
_diffrn_ambient_temperature 93(2)
_diffrn_measured_fraction_theta_full 0.995
_diffrn_measured_fraction_theta_max 0.995
_diffrn_measurement_device_type 'Rigaku Mercury CCD'
_diffrn_measurement_method '\w and \f'
_diffrn_radiation_monochromator graphite
_diffrn_radiation_source 'fine-focus sealed tube'
_diffrn_radiation_type MoK\a
_diffrn_radiation_wavelength 0.71073
_diffrn_reflns_av_R_equivalents 0.0274
_diffrn_reflns_av_sigmaI/netI 0.0210
_diffrn_reflns_limit_h_max 14
_diffrn_reflns_limit_h_min -14
_diffrn_reflns_limit_k_max 11
_diffrn_reflns_limit_k_min -10
_diffrn_reflns_limit_l_max 16
_diffrn_reflns_limit_l_min -22
_diffrn_reflns_number 12750
_diffrn_reflns_theta_full 25.34
_diffrn_reflns_theta_max 25.34
_diffrn_reflns_theta_min 2.77
_exptl_absorpt_coefficient_mu 0.084
_exptl_absorpt_correction_type none
_exptl_crystal_colour colourless
_exptl_crystal_density_diffrn 1.222
_exptl_crystal_density_method 'not measured'
_exptl_crystal_description prism
_exptl_crystal_F_000 832
_exptl_crystal_size_max 0.20
_exptl_crystal_size_mid 0.10
_exptl_crystal_size_min 0.10
_refine_diff_density_max 0.174
_refine_diff_density_min -0.172
_refine_ls_extinction_method none
_refine_ls_goodness_of_fit_ref 1.056
_refine_ls_hydrogen_treatment mixed
_refine_ls_matrix_type full
_refine_ls_number_parameters 132
_refine_ls_number_reflns 1916
_refine_ls_number_restraints 0
_refine_ls_restrained_S_all 1.056
_refine_ls_R_factor_all 0.0472
_refine_ls_R_factor_gt 0.0425
_refine_ls_shift/su_max 0.000
_refine_ls_shift/su_mean 0.000
_refine_ls_structure_factor_coef Fsqd
_refine_ls_weighting_details 'calc w=1/[\s^2^(Fo^2^)+(0.0648P)^2^+0.5326P] where P=(Fo^2^+2Fc^2^)/3'
_refine_ls_weighting_scheme calc
_refine_ls_wR_factor_gt 0.1108
_refine_ls_wR_factor_ref 0.1147
_reflns_number_gt 1702
_reflns_number_total 1916
_reflns_threshold_expression I>2\s(I)
_cod_data_source_file fj2048.cif
_cod_data_source_block I
_cod_depositor_comments
;
The following automatic conversions were performed:

'_atom_sites_solution_hydrogens' value 'difmap and geom' was changed
to 'mixed'.

Automatic conversion script
Id: cif_fix_values 6452 2018-10-05 10:23:21Z andrius 
;
_cod_database_code 2215904
_cod_database_fobs_code 2215904

loop_
_symmetry_equiv_pos_as_xyz
'x, y, z'
'-x+1/2, -y+1/2, z+1/2'
'-x, y, -z+1/2'
'x+1/2, -y+1/2, -z'
'-x, -y, -z'
'x-1/2, y-1/2, -z-1/2'
'x, -y, z-1/2'
'-x-1/2, y-1/2, z'

loop_
_atom_site_type_symbol
_atom_site_label
_atom_site_fract_x
_atom_site_fract_y
_atom_site_fract_z
_atom_site_U_iso_or_equiv
_atom_site_adp_type
_atom_site_calc_flag
_atom_site_refinement_flags
_atom_site_occupancy
C C1 0.54255(11) 0.29534(13) 0.34000(7) 0.0215(3) Uani d . 1
H H1A 0.5712 0.2107 0.3197 0.026 Uiso calc R 1
C C2 0.45492(11) 0.29033(14) 0.38907(7) 0.0226(3) Uani d . 1
H H2 0.4242 0.2015 0.4023 0.027 Uiso calc R 1
C C3 0.41105(11) 0.41241(14) 0.41933(7) 0.0207(3) Uani d . 1
C C4 0.45639(11) 0.54225(14) 0.39988(7) 0.0219(3) Uani d . 1
H H4 0.4274 0.6268 0.4200 0.026 Uiso calc R 1
C C5 0.54437(11) 0.54724(13) 0.35089(7) 0.0210(3) Uani d . 1
H H5 0.5752 0.6361 0.3378 0.025 Uiso calc R 1
C C6 0.58849(10) 0.42529(13) 0.32056(7) 0.0182(3) Uani d . 1
C C7 0.74534(11) 0.34160(14) 0.24285(7) 0.0211(3) Uani d . 1
C C8 0.83580(12) 0.39449(15) 0.19276(8) 0.0281(4) Uani d . 1
H H8A 0.8423 0.4972 0.1971 0.042 Uiso calc R 1
H H8B 0.8152 0.3700 0.1438 0.042 Uiso calc R 1
H H8C 0.9087 0.3506 0.2048 0.042 Uiso calc R 1
C C9 0.27433(12) 0.51676(14) 0.49810(7) 0.0245(3) Uani d . 1
H H9A 0.2452 0.5813 0.4610 0.029 Uiso calc R 1
H H9B 0.3321 0.5676 0.5265 0.029 Uiso calc R 1
C C10 0.17881(12) 0.46751(16) 0.54514(8) 0.0316(4) Uani d . 1
H H10A 0.2092 0.4020 0.5814 0.038 Uiso calc R 1
H H10B 0.1227 0.4153 0.5161 0.038 Uiso calc R 1
C C11 0.12012(14) 0.59032(16) 0.58193(8) 0.0351(4) Uani d . 1
H H11A 0.0586 0.5544 0.6120 0.053 Uiso calc R 1
H H11B 0.0887 0.6545 0.5461 0.053 Uiso calc R 1
H H11C 0.1752 0.6412 0.6114 0.053 Uiso calc R 1
N N1 0.67758(9) 0.44174(12) 0.27083(6) 0.0193(3) Uani d . 1
H H1 0.6928(14) 0.5298(18) 0.2586(7) 0.023 Uiso d . 1
O O1 0.73594(9) 0.21529(10) 0.25639(5) 0.0298(3) Uani d . 1
O O2 0.32328(8) 0.39351(10) 0.46613(5) 0.0257(3) Uani d . 1

loop_
_atom_site_aniso_label
_atom_site_aniso_U_11
_atom_site_aniso_U_22
_atom_site_aniso_U_33
_atom_site_aniso_U_12
_atom_site_aniso_U_13
_atom_site_aniso_U_23
C1 0.0241(7) 0.0167(7) 0.0237(7) 0.0015(5) -0.0002(5) -0.0011(5)
C2 0.0252(7) 0.0182(7) 0.0246(7) -0.0031(5) 0.0005(5) 0.0019(5)
C3 0.0199(7) 0.0236(7) 0.0187(6) 0.0002(5) -0.0009(5) 0.0020(5)
C4 0.0247(7) 0.0183(7) 0.0228(7) 0.0025(5) 0.0002(5) -0.0023(5)
C5 0.0222(7) 0.0173(7) 0.0235(7) -0.0014(5) -0.0007(5) 0.0015(5)
C6 0.0183(6) 0.0191(7) 0.0174(6) 0.0009(5) -0.0039(5) 0.0009(5)
C7 0.0201(7) 0.0211(8) 0.0220(7) 0.0022(5) -0.0027(5) -0.0005(5)
C8 0.0259(7) 0.0272(8) 0.0313(8) 0.0028(6) 0.0045(6) -0.0004(6)
C9 0.0247(7) 0.0245(7) 0.0243(7) 0.0029(6) 0.0012(6) 0.0001(6)
C10 0.0279(8) 0.0344(9) 0.0326(8) 0.0007(6) 0.0083(6) -0.0021(6)
C11 0.0326(8) 0.0397(9) 0.0329(8) 0.0064(7) 0.0087(7) 0.0012(7)
N1 0.0209(6) 0.0151(6) 0.0218(6) -0.0007(4) 0.0015(4) 0.0008(4)
O1 0.0313(6) 0.0180(6) 0.0401(6) 0.0052(4) 0.0057(4) 0.0021(4)
O2 0.0262(5) 0.0238(5) 0.0270(5) 0.0000(4) 0.0080(4) 0.0000(4)

loop_
_atom_type_symbol
_atom_type_description
_atom_type_scat_dispersion_real
_atom_type_scat_dispersion_imag
_atom_type_scat_source
C C 0.0033 0.0016 'International Tables Vol C Tables 4.2.6.8 and 6.1.1.4'
H H 0.0000 0.0000 'International Tables Vol C Tables 4.2.6.8 and 6.1.1.4'
N N 0.0061 0.0033 'International Tables Vol C Tables 4.2.6.8 and 6.1.1.4'
O O 0.0106 0.0060 'International Tables Vol C Tables 4.2.6.8 and 6.1.1.4'

loop_
_geom_angle_atom_site_label_1
_geom_angle_atom_site_label_2
_geom_angle_atom_site_label_3
_geom_angle
C2 C1 C6 119.62(12)
C2 C1 H1A 120.2
C6 C1 H1A 120.2
C1 C2 C3 121.44(12)
C1 C2 H2 119.3
C3 C2 H2 119.3
O2 C3 C2 115.80(11)
O2 C3 C4 125.09(12)
C2 C3 C4 119.10(12)
C5 C4 C3 119.46(11)
C5 C4 H4 120.3
C3 C4 H4 120.3
C4 C5 C6 121.58(11)
C4 C5 H5 119.2
C6 C5 H5 119.2
C5 C6 C1 118.80(12)
C5 C6 N1 117.21(11)
C1 C6 N1 123.98(11)
O1 C7 N1 123.50(12)
O1 C7 C8 121.12(12)
N1 C7 C8 115.38(12)
C7 C8 H8A 109.5
C7 C8 H8B 109.5
H8A C8 H8B 109.5
C7 C8 H8C 109.5
H8A C8 H8C 109.5
H8B C8 H8C 109.5
O2 C9 C10 107.12(11)
O2 C9 H9A 110.3
C10 C9 H9A 110.3
O2 C9 H9B 110.3
C10 C9 H9B 110.3
H9A C9 H9B 108.5
C9 C10 C11 111.72(12)
C9 C10 H10A 109.3
C11 C10 H10A 109.3
C9 C10 H10B 109.3
C11 C10 H10B 109.3
H10A C10 H10B 107.9
C10 C11 H11A 109.5
C10 C11 H11B 109.5
H11A C11 H11B 109.5
C10 C11 H11C 109.5
H11A C11 H11C 109.5
H11B C11 H11C 109.5
C7 N1 C6 128.33(11)
C7 N1 H1 116.3(10)
C6 N1 H1 115.3(10)
C3 O2 C9 117.79(10)

loop_
_geom_bond_atom_site_label_1
_geom_bond_atom_site_label_2
_geom_bond_distance
C1 C2 1.3856(19)
C1 C6 1.3941(18)
C1 H1A 0.9500
C2 C3 1.3894(18)
C2 H2 0.9500
C3 O2 1.3697(16)
C3 C4 1.3905(18)
C4 C5 1.3877(19)
C4 H4 0.9500
C5 C6 1.3899(17)
C5 H5 0.9500
C6 N1 1.4145(17)
C7 O1 1.2289(17)
C7 N1 1.3471(17)
C7 C8 1.5083(19)
C8 H8A 0.9800
C8 H8B 0.9800
C8 H8C 0.9800
C9 O2 1.4349(16)
C9 C10 1.506(2)
C9 H9A 0.9900
C9 H9B 0.9900
C10 C11 1.521(2)
C10 H10A 0.9900
C10 H10B 0.9900
C11 H11A 0.9800
C11 H11B 0.9800
C11 H11C 0.9800
N1 H1 0.884(17)

loop_
_geom_hbond_atom_site_label_D
_geom_hbond_atom_site_label_H
_geom_hbond_atom_site_label_A
_geom_hbond_site_symmetry_A
_geom_hbond_distance_DH
_geom_hbond_distance_HA
_geom_hbond_distance_DA
_geom_hbond_angle_DHA
N1 H1 O1 8_765 0.884(17) 1.949(17) 2.7988(15) 160.8(14)

loop_
_geom_torsion_atom_site_label_1
_geom_torsion_atom_site_label_2
_geom_torsion_atom_site_label_3
_geom_torsion_atom_site_label_4
_geom_torsion
C6 C1 C2 C3 0.3(2)
C1 C2 C3 O2 178.89(11)
C1 C2 C3 C4 -0.1(2)
O2 C3 C4 C5 -178.96(12)
C2 C3 C4 C5 -0.1(2)
C3 C4 C5 C6 0.1(2)
C4 C5 C6 C1 0.17(19)
C4 C5 C6 N1 179.59(11)
C2 C1 C6 C5 -0.34(19)
C2 C1 C6 N1 -179.72(11)
O2 C9 C10 C11 -179.87(12)
O1 C7 N1 C6 2.0(2)
C8 C7 N1 C6 -177.89(12)
C5 C6 N1 C7 168.77(12)
C1 C6 N1 C7 -11.8(2)
C2 C3 O2 C9 -179.29(11)
C4 C3 O2 C9 -0.40(18)
C10 C9 O2 C3 178.51(11)

loop_
_cod_related_entry_id
_cod_related_entry_database
_cod_related_entry_code
1 ChemSpider 79861
